data_4507784
loop_
_publ_author_name
'Luo, Li'
'Chen, Kai'
'Liu, Qing'
'Lu, Yi'
'Okamura, Taka-aki'
'Lv, Gao-Chao'
'Zhao, Yue'
'Sun, Wei-Yin'

_publ_section_title
;
 Zinc(II) and Cadmium(II) Complexes with 1,3,5-Benzenetricarboxylate and
 Imidazole-Containing Ligands: Structural Variation via Reaction
 Temperature and Solvent
;
_journal_issue 6
_journal_name_full 'Crystal Growth &amp; Design'
_journal_page_first 2312
_journal_paper_doi 10.1021/cg301815w
_journal_volume 13
_journal_year 2013
_chemical_formula_moiety 'C42 H28 Cd3 N8 O14'
_chemical_formula_sum 'C42 H28 Cd3 N8 O14'
_chemical_formula_weight 1205.96
_chemical_name_systematic
; 
 ? 
;
_space_group_IT_number 15
_symmetry_cell_setting monoclinic
_symmetry_space_group_name_Hall '-C 2yc'
_symmetry_space_group_name_H-M 'C 1 2/c 1'
_atom_sites_solution_hydrogens geom
_atom_sites_solution_primary direct
_atom_sites_solution_secondary difmap
_audit_creation_method SHELXL-97
_cell_angle_alpha 90.00
_cell_angle_beta 123.6620(10)
_cell_angle_gamma 90.00
_cell_formula_units_Z 4
_cell_length_a 21.1330(9)
_cell_length_b 13.3290(6)
_cell_length_c 18.3660(12)
_cell_measurement_reflns_used 9955
_cell_measurement_temperature 293(2)
_cell_measurement_theta_max 27.56
_cell_measurement_theta_min 2.66
_cell_volume 4305.9(4)
_computing_cell_refinement 'Bruker SAINT'
_computing_data_collection 'Bruker APEX2'
_computing_data_reduction 'Bruker SAINT'
_computing_molecular_graphics 'Bruker SHELXTL'
_computing_publication_material 'Bruker SHELXTL'
_computing_structure_refinement 'SHELXL-97 (Sheldrick, 1997)'
_computing_structure_solution 'SHELXS-97 (Sheldrick, 1990)'
_diffrn_ambient_temperature 293(2)
_diffrn_measured_fraction_theta_full 0.985
_diffrn_measured_fraction_theta_max 0.985
_diffrn_measurement_device_type 'Bruker APEX-II CCD'
_diffrn_measurement_method 'phi and omega scans'
_diffrn_radiation_monochromator graphite
_diffrn_radiation_source 'fine-focus sealed tube'
_diffrn_radiation_type MoK\a
_diffrn_radiation_wavelength 0.71069
_diffrn_reflns_av_R_equivalents 0.0304
_diffrn_reflns_av_sigmaI/netI 0.0302
_diffrn_reflns_limit_h_max 27
_diffrn_reflns_limit_h_min -16
_diffrn_reflns_limit_k_max 17
_diffrn_reflns_limit_k_min -16
_diffrn_reflns_limit_l_max 10
_diffrn_reflns_limit_l_min -23
_diffrn_reflns_number 13873
_diffrn_reflns_theta_full 27.55
_diffrn_reflns_theta_max 27.55
_diffrn_reflns_theta_min 1.92
_exptl_absorpt_coefficient_mu 1.547
_exptl_absorpt_correction_T_max 0.7078
_exptl_absorpt_correction_T_min 0.6213
_exptl_absorpt_correction_type multi-scan
_exptl_absorpt_process_details SADBAS(Bruker,2000)
_exptl_crystal_colour yellow
_exptl_crystal_density_diffrn 1.866
_exptl_crystal_density_method 'not measured'
_exptl_crystal_description block
_exptl_crystal_F_000 2384
_exptl_crystal_size_max 0.34
_exptl_crystal_size_mid 0.28
_exptl_crystal_size_min 0.24
_refine_diff_density_max 0.664
_refine_diff_density_min -0.622
_refine_diff_density_rms 0.076
_refine_ls_extinction_method none
_refine_ls_goodness_of_fit_ref 1.085
_refine_ls_hydrogen_treatment mixed
_refine_ls_matrix_type full
_refine_ls_number_parameters 311
_refine_ls_number_reflns 4915
_refine_ls_number_restraints 0
_refine_ls_restrained_S_all 1.085
_refine_ls_R_factor_all 0.0280
_refine_ls_R_factor_gt 0.0258
_refine_ls_shift/su_max 0.002
_refine_ls_shift/su_mean 0.000
_refine_ls_structure_factor_coef Fsqd
_refine_ls_weighting_details 'calc w=1/[\s^2^(Fo^2^)+(0.0228P)^2^+7.5322P] where P=(Fo^2^+2Fc^2^)/3'
_refine_ls_weighting_scheme calc
_refine_ls_wR_factor_gt 0.0626
_refine_ls_wR_factor_ref 0.0636
_reflns_number_gt 4639
_reflns_number_total 4915
_reflns_threshold_expression >2sigma(I)
_cod_data_source_file cg301815w_si_001.cif
_cod_data_source_block 5
_cod_depositor_comments
;
The following automatic conversions were performed:

'_symmetry_cell_setting' value 'Monoclinic' changed to 'monoclinic'
according to /home/saulius/struct/CIF-dictionaries/cif_core.dic
dictionary named 'cif_core.dic' version 2.3.1 from 2005-06-27.

Automatic conversion script
Id: cif_fix_values 1891 2012-01-12 08:04:46Z andrius 
;
_cod_original_sg_symbol_H-M 'C 2/c'
_cod_database_code 4507784

loop_
_symmetry_equiv_pos_as_xyz
'x, y, z'
'-x, y, -z+1/2'
'x+1/2, y+1/2, z'
'-x+1/2, y+1/2, -z+1/2'
'-x, -y, -z'
'x, -y, z-1/2'
'-x+1/2, -y+1/2, -z'
'x+1/2, -y+1/2, z-1/2'

loop_
_atom_site_label
_atom_site_type_symbol
_atom_site_fract_x
_atom_site_fract_y
_atom_site_fract_z
_atom_site_U_iso_or_equiv
_atom_site_adp_type
_atom_site_occupancy
_atom_site_symmetry_multiplicity
_atom_site_calc_flag
_atom_site_refinement_flags
Cd1 Cd 1.0000 1.477940(19) 1.2500 0.02620(7) Uani 1 2 d S
Cd2 Cd 0.740816(9) 1.112877(12) 0.885539(11) 0.02216(6) Uani 1 1 d .
C1 C 0.95306(13) 1.25556(19) 1.00133(17) 0.0283(5) Uani 1 1 d .
C2 C 0.99833(13) 1.28847(19) 1.08731(16) 0.0286(5) Uani 1 1 d .
H9 H 0.9892 1.2651 1.1284 0.034 Uiso 1 1 calc R
C3 C 1.05721(13) 1.35600(18) 1.11264(15) 0.0244(5) Uani 1 1 d .
C4 C 1.06788(13) 1.39570(17) 1.04994(16) 0.0248(5) Uani 1 1 d .
H6 H 1.1067 1.4418 1.0664 0.030 Uiso 1 1 calc R
C5 C 1.02099(13) 1.36681(18) 0.96319(16) 0.0250(5) Uani 1 1 d .
C6 C 0.96495(13) 1.29464(19) 0.93962(16) 0.0279(5) Uani 1 1 d .
H3 H 0.9352 1.2724 0.8820 0.034 Uiso 1 1 calc R
C10 C 0.88692(13) 1.18562(19) 0.97163(17) 0.0302(5) Uani 1 1 d .
C11 C 0.54161(13) 0.61998(17) 0.76820(18) 0.0284(5) Uani 1 1 d .
C12 C 0.58708(13) 0.70535(17) 0.80412(17) 0.0270(5) Uani 1 1 d .
H15 H 0.5659 0.7655 0.8064 0.032 Uiso 1 1 calc R
C13 C 0.66406(13) 0.70017(17) 0.83651(17) 0.0264(5) Uani 1 1 d .
C14 C 0.69757(14) 0.61102(17) 0.83592(19) 0.0308(5) Uani 1 1 d .
H14 H 0.7490 0.6082 0.8572 0.037 Uiso 1 1 calc R
C15 C 0.65221(14) 0.52616(17) 0.80275(18) 0.0300(5) Uani 1 1 d .
C16 C 0.57552(14) 0.53054(18) 0.76790(19) 0.0329(6) Uani 1 1 d .
H17 H 0.5460 0.4731 0.7439 0.039 Uiso 1 1 calc R
C30 C 1.10941(14) 1.38634(17) 1.20657(16) 0.0262(5) Uani 1 1 d .
C50 C 1.02492(13) 1.41783(18) 0.89285(16) 0.0259(5) Uani 1 1 d .
C101 C 0.69186(14) 0.88271(17) 0.85221(17) 0.0269(5) Uani 1 1 d .
H10 H 0.6438 0.9034 0.8068 0.032 Uiso 1 1 calc R
C102 C 0.80857(16) 0.8837(2) 0.9597(2) 0.0406(7) Uani 1 1 d .
H11 H 0.8568 0.9066 1.0030 0.049 Uiso 1 1 calc R
C103 C 0.78733(15) 0.7867(2) 0.9445(2) 0.0424(7) Uani 1 1 d .
H12 H 0.8173 0.7312 0.9745 0.051 Uiso 1 1 calc R
C201 C 0.67873(14) 0.34617(17) 0.83908(17) 0.0278(5) Uani 1 1 d .
H19 H 0.6496 0.3390 0.8625 0.033 Uiso 1 1 calc R
C202 C 0.75282(17) 0.3157(2) 0.7965(2) 0.0413(7) Uani 1 1 d .
H21 H 0.7847 0.2817 0.7849 0.050 Uiso 1 1 calc R
C203 C 0.73325(19) 0.4129(2) 0.7786(2) 0.0470(8) Uani 1 1 d .
H20 H 0.7490 0.4580 0.7532 0.056 Uiso 1 1 calc R
H7A H 0.6729(19) 1.178(3) 0.968(2) 0.049(10) Uiso 1 1 d .
H7B H 0.659(2) 1.084(3) 0.955(3) 0.060(12) Uiso 1 1 d .
N11 N 0.71185(11) 0.78644(14) 0.87525(14) 0.0266(4) Uani 1 1 d .
N12 N 0.74865(11) 0.94374(15) 0.90183(14) 0.0290(4) Uani 1 1 d .
N21 N 0.68554(11) 0.43214(15) 0.80518(15) 0.0283(4) Uani 1 1 d .
N22 N 0.71844(12) 0.27438(14) 0.83464(14) 0.0276(4) Uani 1 1 d .
O1 O 0.85581(11) 1.18656(15) 1.01376(13) 0.0394(4) Uani 1 1 d .
O2 O 0.86218(11) 1.13488(14) 0.90386(14) 0.0382(4) Uani 1 1 d .
O3 O 0.97089(11) 1.40263(14) 0.81499(12) 0.0364(4) Uani 1 1 d .
O4 O 1.07838(12) 1.47471(17) 0.91125(14) 0.0455(5) Uani 1 1 d .
O5 O 1.08647(11) 1.37978(14) 1.25759(12) 0.0370(4) Uani 1 1 d .
O6 O 1.17517(10) 1.41268(14) 1.23234(12) 0.0344(4) Uani 1 1 d .
O7 O 0.68873(12) 1.12273(19) 0.96647(15) 0.0395(5) Uani 1 1 d .

loop_
_atom_site_aniso_label
_atom_site_aniso_U_11
_atom_site_aniso_U_22
_atom_site_aniso_U_33
_atom_site_aniso_U_23
_atom_site_aniso_U_13
_atom_site_aniso_U_12
Cd1 0.02991(13) 0.02725(13) 0.02939(14) 0.000 0.02142(11) 0.000
Cd2 0.02453(9) 0.01615(9) 0.02518(10) -0.00089(6) 0.01340(8) -0.00278(6)
C1 0.0254(11) 0.0311(12) 0.0312(13) -0.0005(10) 0.0174(10) -0.0053(10)
C2 0.0273(11) 0.0359(13) 0.0275(12) 0.0041(10) 0.0182(10) -0.0004(10)
C3 0.0220(10) 0.0277(12) 0.0239(12) -0.0005(9) 0.0130(10) 0.0020(9)
C4 0.0212(10) 0.0271(12) 0.0271(12) -0.0014(9) 0.0140(10) -0.0032(9)
C5 0.0252(11) 0.0296(12) 0.0253(12) 0.0018(9) 0.0172(10) -0.0006(9)
C6 0.0260(11) 0.0338(13) 0.0239(12) -0.0023(10) 0.0137(10) -0.0055(10)
C10 0.0247(11) 0.0305(13) 0.0340(13) 0.0041(10) 0.0155(11) -0.0028(10)
C11 0.0244(12) 0.0198(11) 0.0398(14) 0.0024(10) 0.0169(11) 0.0010(9)
C12 0.0272(11) 0.0173(10) 0.0358(13) 0.0023(9) 0.0170(11) 0.0030(9)
C13 0.0272(11) 0.0160(10) 0.0353(13) 0.0023(9) 0.0168(11) -0.0004(9)
C14 0.0248(11) 0.0213(12) 0.0457(16) 0.0029(10) 0.0192(12) 0.0023(9)
C15 0.0316(12) 0.0179(11) 0.0451(15) 0.0037(10) 0.0243(12) 0.0031(9)
C16 0.0316(12) 0.0177(11) 0.0506(17) -0.0021(10) 0.0235(12) -0.0026(9)
C30 0.0327(12) 0.0206(11) 0.0236(12) 0.0024(9) 0.0145(10) 0.0060(9)
C50 0.0309(12) 0.0263(11) 0.0284(12) 0.0001(9) 0.0213(11) -0.0016(9)
C101 0.0242(11) 0.0206(11) 0.0331(13) 0.0020(9) 0.0141(11) 0.0011(9)
C102 0.0284(13) 0.0317(14) 0.0400(16) 0.0023(11) 0.0054(12) -0.0016(11)
C103 0.0284(13) 0.0283(13) 0.0477(17) 0.0083(12) 0.0068(12) 0.0027(11)
C201 0.0328(12) 0.0200(11) 0.0389(14) 0.0036(10) 0.0251(11) 0.0014(9)
C202 0.0549(17) 0.0286(13) 0.067(2) 0.0073(13) 0.0507(17) 0.0080(12)
C203 0.0648(19) 0.0251(13) 0.085(2) 0.0141(14) 0.063(2) 0.0067(13)
N11 0.0225(9) 0.0200(10) 0.0329(11) 0.0012(8) 0.0126(9) -0.0014(8)
N12 0.0279(10) 0.0209(10) 0.0335(11) 0.0005(8) 0.0140(9) -0.0016(8)
N21 0.0310(10) 0.0174(9) 0.0436(13) 0.0028(8) 0.0251(10) 0.0011(8)
N22 0.0327(10) 0.0187(9) 0.0356(12) 0.0014(8) 0.0216(10) 0.0008(8)
O1 0.0376(10) 0.0464(11) 0.0420(11) -0.0010(9) 0.0270(9) -0.0131(9)
O2 0.0345(10) 0.0382(10) 0.0437(12) -0.0108(9) 0.0229(9) -0.0123(8)
O3 0.0392(10) 0.0419(11) 0.0253(9) 0.0023(8) 0.0161(8) -0.0074(8)
O4 0.0468(11) 0.0574(13) 0.0399(11) -0.0071(10) 0.0287(10) -0.0262(10)
O5 0.0430(10) 0.0457(11) 0.0284(10) 0.0055(8) 0.0236(9) 0.0160(9)
O6 0.0318(9) 0.0341(10) 0.0272(9) 0.0008(7) 0.0101(8) -0.0106(8)
O7 0.0419(11) 0.0429(12) 0.0460(13) -0.0157(10) 0.0321(10) -0.0161(10)

loop_
_atom_type_symbol
_atom_type_description
_atom_type_scat_dispersion_real
_atom_type_scat_dispersion_imag
_atom_type_scat_source
C C 0.0033 0.0016 'International Tables Vol C Tables 4.2.6.8 and 6.1.1.4'
H H 0.0000 0.0000 'International Tables Vol C Tables 4.2.6.8 and 6.1.1.4'
N N 0.0061 0.0033 'International Tables Vol C Tables 4.2.6.8 and 6.1.1.4'
O O 0.0106 0.0060 'International Tables Vol C Tables 4.2.6.8 and 6.1.1.4'
Cd Cd -0.8075 1.2024 'International Tables Vol C Tables 4.2.6.8 and 6.1.1.4'

loop_
_geom_angle_atom_site_label_1
_geom_angle_atom_site_label_2
_geom_angle_atom_site_label_3
_geom_angle
_geom_angle_site_symmetry_1
_geom_angle_site_symmetry_3
O5 Cd1 O5 106.56(11) 2_757 .
O5 Cd1 O3 89.58(7) 2_757 6_586
O5 Cd1 O3 147.79(7) . 6_586
O5 Cd1 O3 147.79(7) 2_757 5_787
O5 Cd1 O3 89.58(7) . 5_787
O3 Cd1 O3 90.93(10) 6_586 5_787
O5 Cd1 O4 101.79(7) 2_757 6_586
O5 Cd1 O4 95.29(7) . 6_586
O3 Cd1 O4 53.51(6) 6_586 6_586
O3 Cd1 O4 104.29(7) 5_787 6_586
O5 Cd1 O4 95.29(7) 2_757 5_787
O5 Cd1 O4 101.79(7) . 5_787
O3 Cd1 O4 104.29(7) 6_586 5_787
O3 Cd1 O4 53.51(6) 5_787 5_787
O4 Cd1 O4 151.28(10) 6_586 5_787
O5 Cd1 C50 94.27(7) 2_757 6_586
O5 Cd1 C50 122.00(7) . 6_586
O3 Cd1 C50 26.89(7) 6_586 6_586
O3 Cd1 C50 100.55(7) 5_787 6_586
O4 Cd1 C50 26.78(6) 6_586 6_586
O4 Cd1 C50 129.95(7) 5_787 6_586
O5 Cd1 C50 122.00(7) 2_757 5_787
O5 Cd1 C50 94.27(7) . 5_787
O3 Cd1 C50 100.55(7) 6_586 5_787
O3 Cd1 C50 26.89(7) 5_787 5_787
O4 Cd1 C50 129.95(8) 6_586 5_787
O4 Cd1 C50 26.78(6) 5_787 5_787
C50 Cd1 C50 119.29(10) 6_586 5_787
N12 Cd2 N22 166.39(8) . 1_565
N12 Cd2 O7 89.86(8) . .
N22 Cd2 O7 98.40(8) 1_565 .
N12 Cd2 O6 88.03(7) . 8_475
N22 Cd2 O6 78.36(7) 1_565 8_475
O7 Cd2 O6 127.01(7) . 8_475
N12 Cd2 O2 96.21(7) . .
N22 Cd2 O2 84.59(7) 1_565 .
O7 Cd2 O2 139.31(7) . .
O6 Cd2 O2 93.47(7) 8_475 .
N12 Cd2 O1 107.99(7) . .
N22 Cd2 O1 83.49(7) 1_565 .
O7 Cd2 O1 86.05(7) . .
O6 Cd2 O1 144.02(6) 8_475 .
O2 Cd2 O1 53.79(6) . .
C2 C1 C6 119.1(2) . .
C2 C1 C10 121.5(2) . .
C6 C1 C10 119.1(2) . .
C1 C2 C3 120.7(2) . .
C1 C2 H9 119.7 . .
C3 C2 H9 119.7 . .
C2 C3 C4 119.6(2) . .
C2 C3 C30 120.7(2) . .
C4 C3 C30 119.7(2) . .
C5 C4 C3 120.3(2) . .
C5 C4 H6 119.9 . .
C3 C4 H6 119.9 . .
C4 C5 C6 119.4(2) . .
C4 C5 C50 121.2(2) . .
C6 C5 C50 119.2(2) . .
C1 C6 C5 120.7(2) . .
C1 C6 H3 119.6 . .
C5 C6 H3 119.6 . .
O2 C10 O1 122.9(2) . .
O2 C10 C1 119.2(2) . .
O1 C10 C1 117.7(2) . .
C16 C11 C12 118.6(2) . .
C16 C11 C11 118.59(15) . 2_656
C12 C11 C11 122.81(15) . 2_656
C13 C12 C11 119.8(2) . .
C13 C12 H15 120.1 . .
C11 C12 H15 120.1 . .
C14 C13 C12 121.4(2) . .
C14 C13 N11 118.0(2) . .
C12 C13 N11 120.6(2) . .
C13 C14 C15 118.1(2) . .
C13 C14 H14 121.0 . .
C15 C14 H14 121.0 . .
C16 C15 C14 121.3(2) . .
C16 C15 N21 119.1(2) . .
C14 C15 N21 119.6(2) . .
C15 C16 C11 120.7(2) . .
C15 C16 H17 119.6 . .
C11 C16 H17 119.6 . .
O6 C30 O5 122.6(2) . .
O6 C30 C3 117.9(2) . .
O5 C30 C3 119.4(2) . .
O4 C50 O3 121.6(2) . .
O4 C50 C5 121.2(2) . .
O3 C50 C5 117.2(2) . .
O4 C50 Cd1 67.38(14) . 5_787
O3 C50 Cd1 54.76(12) . 5_787
C5 C50 Cd1 167.58(16) . 5_787
N12 C101 N11 111.5(2) . .
N12 C101 H10 124.2 . .
N11 C101 H10 124.2 . .
C103 C102 N12 110.0(2) . .
C103 C102 H11 125.0 . .
N12 C102 H11 125.0 . .
C102 C103 N11 106.0(2) . .
C102 C103 H12 127.0 . .
N11 C103 H12 127.0 . .
N22 C201 N21 110.9(2) . .
N22 C201 H19 124.5 . .
N21 C201 H19 124.5 . .
C203 C202 N22 109.5(2) . .
C203 C202 H21 125.3 . .
N22 C202 H21 125.3 . .
C202 C203 N21 106.4(2) . .
C202 C203 H20 126.8 . .
N21 C203 H20 126.8 . .
C101 N11 C103 106.7(2) . .
C101 N11 C13 126.7(2) . .
C103 N11 C13 126.5(2) . .
C101 N12 C102 105.8(2) . .
C101 N12 Cd2 123.58(16) . .
C102 N12 Cd2 130.61(17) . .
C201 N21 C203 107.1(2) . .
C201 N21 C15 125.7(2) . .
C203 N21 C15 127.1(2) . .
C201 N22 C202 106.2(2) . .
C201 N22 Cd2 131.19(16) . 1_545
C202 N22 Cd2 122.50(16) . 1_545
C10 O1 Cd2 89.03(16) . .
C10 O2 Cd2 91.73(15) . .
C50 O3 Cd1 98.34(15) . 5_787
C50 O4 Cd1 85.84(16) . 5_787
C30 O5 Cd1 123.82(16) . .
C30 O6 Cd2 101.89(15) . 8_576
Cd2 O7 H7A 115(2) . .
Cd2 O7 H7B 113(3) . .
H7A O7 H7B 110(4) . .

loop_
_geom_bond_atom_site_label_1
_geom_bond_atom_site_label_2
_geom_bond_distance
_geom_bond_site_symmetry_2
Cd1 O5 2.1882(18) 2_757
Cd1 O5 2.1882(18) .
Cd1 O3 2.2696(18) 6_586
Cd1 O3 2.2696(18) 5_787
Cd1 O4 2.544(2) 6_586
Cd1 O4 2.544(2) 5_787
Cd1 C50 2.749(2) 6_586
Cd1 C50 2.749(2) 5_787
Cd2 N12 2.268(2) .
Cd2 N22 2.289(2) 1_565
Cd2 O7 2.292(2) .
Cd2 O6 2.3729(18) 8_475
Cd2 O2 2.4126(18) .
Cd2 O1 2.464(2) .
C1 C2 1.388(4) .
C1 C6 1.391(3) .
C1 C10 1.508(3) .
C2 C3 1.390(3) .
C2 H9 0.9300 .
C3 C4 1.395(3) .
C3 C30 1.499(3) .
C4 C5 1.385(3) .
C4 H6 0.9300 .
C5 C6 1.395(3) .
C5 C50 1.502(3) .
C6 H3 0.9300 .
C10 O2 1.248(3) .
C10 O1 1.263(3) .
C11 C16 1.392(3) .
C11 C12 1.397(3) .
C11 C11 1.495(5) 2_656
C12 C13 1.390(3) .
C12 H15 0.9300 .
C13 C14 1.386(3) .
C13 N11 1.432(3) .
C14 C15 1.386(3) .
C14 H14 0.9300 .
C15 C16 1.375(3) .
C15 N21 1.426(3) .
C16 H17 0.9300 .
C30 O6 1.245(3) .
C30 O5 1.274(3) .
C50 O4 1.242(3) .
C50 O3 1.257(3) .
C50 Cd1 2.749(2) 5_787
C101 N12 1.312(3) .
C101 N11 1.344(3) .
C101 H10 0.9300 .
C102 C103 1.345(4) .
C102 N12 1.372(3) .
C102 H11 0.9300 .
C103 N11 1.383(3) .
C103 H12 0.9300 .
C201 N22 1.305(3) .
C201 N21 1.349(3) .
C201 H19 0.9300 .
C202 C203 1.344(4) .
C202 N22 1.373(3) .
C202 H21 0.9300 .
C203 N21 1.366(3) .
C203 H20 0.9300 .
N22 Cd2 2.2894(19) 1_545
O3 Cd1 2.2696(18) 5_787
O4 Cd1 2.545(2) 5_787
O6 Cd2 2.3729(18) 8_576
O7 H7A 0.82(4) .
O7 H7B 0.74(4) .

loop_
_geom_torsion_atom_site_label_1
_geom_torsion_atom_site_label_2
_geom_torsion_atom_site_label_3
_geom_torsion_atom_site_label_4
_geom_torsion
_geom_torsion_site_symmetry_1
_geom_torsion_site_symmetry_4
C6 C1 C2 C3 -3.0(4) . .
C10 C1 C2 C3 -177.5(2) . .
C1 C2 C3 C4 3.9(4) . .
C1 C2 C3 C30 -175.9(2) . .
C2 C3 C4 C5 -1.1(3) . .
C30 C3 C4 C5 178.7(2) . .
C3 C4 C5 C6 -2.6(4) . .
C3 C4 C5 C50 172.2(2) . .
C2 C1 C6 C5 -0.7(4) . .
C10 C1 C6 C5 173.9(2) . .
C4 C5 C6 C1 3.5(4) . .
C50 C5 C6 C1 -171.4(2) . .
C2 C1 C10 O2 -158.9(2) . .
C6 C1 C10 O2 26.7(4) . .
C2 C1 C10 O1 25.9(4) . .
C6 C1 C10 O1 -148.5(2) . .
C16 C11 C12 C13 1.6(4) . .
C11 C11 C12 C13 -179.7(3) 2_656 .
C11 C12 C13 C14 -1.5(4) . .
C11 C12 C13 N11 -178.7(2) . .
C12 C13 C14 C15 -0.6(4) . .
N11 C13 C14 C15 176.6(2) . .
C13 C14 C15 C16 2.7(4) . .
C13 C14 C15 N21 -176.9(2) . .
C14 C15 C16 C11 -2.7(4) . .
N21 C15 C16 C11 176.9(2) . .
C12 C11 C16 C15 0.4(4) . .
C11 C11 C16 C15 -178.3(3) 2_656 .
C2 C3 C30 O6 152.5(2) . .
C4 C3 C30 O6 -27.3(3) . .
C2 C3 C30 O5 -24.1(3) . .
C4 C3 C30 O5 156.0(2) . .
C4 C5 C50 O4 12.7(4) . .
C6 C5 C50 O4 -172.5(2) . .
C4 C5 C50 O3 -165.4(2) . .
C6 C5 C50 O3 9.4(3) . .
C4 C5 C50 Cd1 -118.5(7) . 5_787
C6 C5 C50 Cd1 56.3(9) . 5_787
N12 C102 C103 N11 -0.1(4) . .
N22 C202 C203 N21 -0.5(4) . .
N12 C101 N11 C103 -0.4(3) . .
N12 C101 N11 C13 178.8(2) . .
C102 C103 N11 C101 0.3(3) . .
C102 C103 N11 C13 -178.9(3) . .
C14 C13 N11 C101 149.2(3) . .
C12 C13 N11 C101 -33.5(4) . .
C14 C13 N11 C103 -31.7(4) . .
C12 C13 N11 C103 145.5(3) . .
N11 C101 N12 C102 0.3(3) . .
N11 C101 N12 Cd2 179.45(16) . .
C103 C102 N12 C101 -0.1(4) . .
C103 C102 N12 Cd2 -179.2(2) . .
N22 Cd2 N12 C101 -44.3(4) 1_565 .
O7 Cd2 N12 C101 83.4(2) . .
O6 Cd2 N12 C101 -43.7(2) 8_475 .
O2 Cd2 N12 C101 -136.9(2) . .
O1 Cd2 N12 C101 169.19(19) . .
N22 Cd2 N12 C102 134.6(3) 1_565 .
O7 Cd2 N12 C102 -97.7(3) . .
O6 Cd2 N12 C102 135.3(3) 8_475 .
O2 Cd2 N12 C102 42.0(3) . .
O1 Cd2 N12 C102 -11.9(3) . .
N22 C201 N21 C203 -0.6(3) . .
N22 C201 N21 C15 -177.4(2) . .
C202 C203 N21 C201 0.7(4) . .
C202 C203 N21 C15 177.4(3) . .
C16 C15 N21 C201 -52.4(4) . .
C14 C15 N21 C201 127.2(3) . .
C16 C15 N21 C203 131.4(3) . .
C14 C15 N21 C203 -48.9(4) . .
N21 C201 N22 C202 0.3(3) . .
N21 C201 N22 Cd2 175.72(17) . 1_545
C203 C202 N22 C201 0.2(4) . .
C203 C202 N22 Cd2 -175.8(2) . 1_545
O2 C10 O1 Cd2 -16.2(3) . .
C1 C10 O1 Cd2 158.8(2) . .
N12 Cd2 O1 C10 93.11(16) . .
N22 Cd2 O1 C10 -79.39(16) 1_565 .
O7 Cd2 O1 C10 -178.33(17) . .
O6 Cd2 O1 C10 -19.6(2) 8_475 .
O2 Cd2 O1 C10 8.66(14) . .
O1 C10 O2 Cd2 16.6(3) . .
C1 C10 O2 Cd2 -158.4(2) . .
N12 Cd2 O2 C10 -116.55(16) . .
N22 Cd2 O2 C10 77.11(16) 1_565 .
O7 Cd2 O2 C10 -19.5(2) . .
O6 Cd2 O2 C10 155.06(16) 8_475 .
O1 Cd2 O2 C10 -8.77(15) . .
O4 C50 O3 Cd1 -9.2(3) . 5_787
C5 C50 O3 Cd1 168.91(18) . 5_787
O3 C50 O4 Cd1 8.1(2) . 5_787
C5 C50 O4 Cd1 -169.9(2) . 5_787
O6 C30 O5 Cd1 112.9(2) . .
C3 C30 O5 Cd1 -70.6(3) . .
O5 Cd1 O5 C30 127.1(2) 2_757 .
O3 Cd1 O5 C30 -115.7(2) 6_586 .
O3 Cd1 O5 C30 -24.6(2) 5_787 .
O4 Cd1 O5 C30 -128.9(2) 6_586 .
O4 Cd1 O5 C30 27.9(2) 5_787 .
C50 Cd1 O5 C30 -126.8(2) 6_586 .
C50 Cd1 O5 C30 1.9(2) 5_787 .
O5 C30 O6 Cd2 18.3(3) . 8_576
C3 C30 O6 Cd2 -158.24(17) . 8_576
